data_1506602
loop_
_publ_author_name
'Makosza, Mieczys\/law'
'Barbasiewicz, Micha\/l'
'Krajewski, Dariusz'

_publ_section_title
;
 Diastereoselective synthesis of tetrahydrofurans via reaction of
 gamma,delta-epoxycarbanions with aldehydes.
;
_journal_issue 14
_journal_name_full 'Organic letters'
_journal_page_first 2945
_journal_page_last 2948
_journal_paper_doi 10.1021/ol0509080
_journal_volume 7
_journal_year 2005
_chemical_formula_sum 'C27 H30 O7 S'
_chemical_formula_weight 498.57
_chemical_name_common
;   [(2S,4S,5R)-5-phenyl-4-(phenylsulfonyl)
tetrahydro-2-furanyl]methyl (-)-camphanate 
;
_chemical_name_systematic
;
[(2S,4S,5R)-5-phenyl-4-(phenylsulfonyl)tetrahydro-2-furanyl]
methyl(1S,4R)-4,7,7-trimethyl-3-oxo-2-oxabicyclo
[2.2.1]heptane-1-carboxylate
;
_space_group_IT_number 19
_symmetry_cell_setting orthorhombic
_symmetry_space_group_name_Hall 'P 2ac 2ab'
_symmetry_space_group_name_H-M 'P 21 21 21'
_atom_sites_solution_hydrogens geom
_atom_sites_solution_primary direct
_atom_sites_solution_secondary difmap
_audit_creation_method SHELXL-97
_cell_angle_alpha 90.00
_cell_angle_beta 90.00
_cell_angle_gamma 90.00
_cell_formula_units_Z 4
_cell_length_a 6.4186(10)
_cell_length_b 11.8863(13)
_cell_length_c 31.835(3)
_cell_measurement_temperature 150(2)
_cell_volume 2428.8(5)
_computing_structure_refinement 'SHELXL-97 (Sheldrick, 1997)'
_computing_structure_solution 'SHELXS-97 (Sheldrick, 1990)'
_diffrn_ambient_temperature 150(2)
_diffrn_measured_fraction_theta_full 0.993
_diffrn_measured_fraction_theta_max 0.993
_diffrn_radiation_monochromator graphite
_diffrn_radiation_source 'fine-focus sealed tube'
_diffrn_radiation_type MoK\a
_diffrn_radiation_wavelength 0.71073
_diffrn_reflns_av_R_equivalents 0.0965
_diffrn_reflns_av_sigmaI/netI 0.0611
_diffrn_reflns_limit_h_max 7
_diffrn_reflns_limit_h_min -7
_diffrn_reflns_limit_k_max 14
_diffrn_reflns_limit_k_min -14
_diffrn_reflns_limit_l_max 37
_diffrn_reflns_limit_l_min -37
_diffrn_reflns_number 37435
_diffrn_reflns_theta_full 25.00
_diffrn_reflns_theta_max 25.00
_diffrn_reflns_theta_min 3.49
_exptl_absorpt_coefficient_mu 0.179
_exptl_crystal_density_diffrn 1.363
_exptl_crystal_density_method 'not measured'
_exptl_crystal_F_000 1056
_exptl_crystal_size_max 0.15
_exptl_crystal_size_mid 0.15
_exptl_crystal_size_min 0.15
_refine_diff_density_max 0.189
_refine_diff_density_min -0.227
_refine_diff_density_rms 0.044
_refine_ls_abs_structure_details 'Flack H D (1983), Acta Cryst. A39, 876-881'
_refine_ls_abs_structure_Flack 0.05(7)
_refine_ls_extinction_coef 0.0089(8)
_refine_ls_extinction_expression Fc^*^=kFc[1+0.001xFc^2^\l^3^/sin(2\q)]^-1/4^
_refine_ls_extinction_method SHELXL
_refine_ls_goodness_of_fit_ref 0.962
_refine_ls_hydrogen_treatment mixed
_refine_ls_matrix_type full
_refine_ls_number_parameters 320
_refine_ls_number_reflns 4256
_refine_ls_number_restraints 0
_refine_ls_restrained_S_all 0.962
_refine_ls_R_factor_all 0.0520
_refine_ls_R_factor_gt 0.0383
_refine_ls_shift/su_max 0.001
_refine_ls_shift/su_mean 0.000
_refine_ls_structure_factor_coef Fsqd
_refine_ls_weighting_details 'calc w=1/[\s^2^(Fo^2^)+(0.0316P)^2^+0.0000P] where P=(Fo^2^+2Fc^2^)/3'
_refine_ls_weighting_scheme calc
_refine_ls_wR_factor_gt 0.0676
_refine_ls_wR_factor_ref 0.0718
_reflns_number_gt 3520
_reflns_number_total 4256
_reflns_threshold_expression >2sigma(I)
_cod_data_source_file ol0509080si20050425_032321.cif
_cod_data_source_block 1
_cod_depositor_comments
;
The following automatic conversions were performed:

'_symmetry_cell_setting' tag value 'Orthorombic' was replaced with
'orthorhombic' value as specified in the replacement file
'/home/robertas/cod-tools/perl-scripts/inputs/replacement_values.lst'.

Automatic conversion script
Id: cif_fix_values 3143 2015-03-26 13:38:13Z robertas 
;
_cod_original_sg_symbol_H-M P2(1)2(1)2(1)
_cod_database_code 1506602

loop_
_symmetry_equiv_pos_as_xyz
'x, y, z'
'-x+1/2, -y, z+1/2'
'-x, y+1/2, -z+1/2'
'x+1/2, -y+1/2, -z'

loop_
_atom_site_label
_atom_site_type_symbol
_atom_site_fract_x
_atom_site_fract_y
_atom_site_fract_z
_atom_site_U_iso_or_equiv
_atom_site_adp_type
_atom_site_occupancy
_atom_site_symmetry_multiplicity
_atom_site_calc_flag
_atom_site_refinement_flags
S1 S 0.85029(10) 0.52020(5) 0.982623(19) 0.02637(17) Uani 1 1 d .
C2 C 0.7155(4) 0.58413(19) 0.90229(7) 0.0216(6) Uani 1 1 d .
H2 H 0.8685 0.5698 0.8996 0.026 Uiso 1 1 calc R
C3 C 0.6487(4) 0.57438(19) 0.94902(7) 0.0210(5) Uani 1 1 d .
H3 H 0.5251 0.5234 0.9508 0.025 Uiso 1 1 calc R
C4 C 0.5821(4) 0.69278(19) 0.96236(7) 0.0256(6) Uani 1 1 d .
H4A H 0.4293 0.6966 0.9664 0.031 Uiso 1 1 calc R
H4B H 0.6515 0.7149 0.9889 0.031 Uiso 1 1 calc R
C5 C 0.6506(4) 0.76867(19) 0.92627(7) 0.0230(6) Uani 1 1 d .
H5 H 0.5385 0.8252 0.9208 0.028 Uiso 1 1 calc R
C6 C 0.8501(4) 0.8298(2) 0.93501(7) 0.0259(6) Uani 1 1 d .
H6A H 0.8317 0.8818 0.9590 0.031 Uiso 1 1 calc R
H6B H 0.9615 0.7754 0.9422 0.031 Uiso 1 1 calc R
C8 C 1.0490(4) 0.8448(2) 0.87285(8) 0.0287(6) Uani 1 1 d .
C11 C 1.0728(4) 0.9017(2) 0.83094(7) 0.0212(6) Uani 1 1 d .
C13 C 1.0189(4) 1.0663(2) 0.79699(8) 0.0288(6) Uani 1 1 d .
C15 C 1.2021(3) 1.0045(2) 0.77856(7) 0.0246(6) Uani 1 1 d .
C16 C 1.0991(4) 0.9022(2) 0.75659(8) 0.0336(7) Uani 1 1 d .
H16A H 0.9826 0.9265 0.7384 0.040 Uiso 1 1 calc R
H16B H 1.2019 0.8607 0.7394 0.040 Uiso 1 1 calc R
C17 C 1.0192(4) 0.8286(2) 0.79307(8) 0.0322(7) Uani 1 1 d .
H17A H 0.8673 0.8154 0.7909 0.039 Uiso 1 1 calc R
H17B H 1.0925 0.7554 0.7941 0.039 Uiso 1 1 calc R
C18 C 1.2877(4) 0.95022(19) 0.81968(8) 0.0223(6) Uani 1 1 d .
C19 C 1.3666(4) 1.0355(2) 0.85182(8) 0.0354(7) Uani 1 1 d .
H19A H 1.3866 0.9981 0.8790 0.053 Uiso 1 1 calc R
H19B H 1.2644 1.0962 0.8549 0.053 Uiso 1 1 calc R
H19C H 1.4995 1.0669 0.8422 0.053 Uiso 1 1 calc R
C20 C 1.4573(4) 0.8626(2) 0.81180(9) 0.0348(7) Uani 1 1 d .
H20A H 1.5844 0.9003 0.8021 0.052 Uiso 1 1 calc R
H20B H 1.4099 0.8094 0.7903 0.052 Uiso 1 1 calc R
H20C H 1.4865 0.8219 0.8379 0.052 Uiso 1 1 calc R
C21 C 1.3443(4) 1.0746(2) 0.75176(8) 0.0393(7) Uani 1 1 d .
H21A H 1.2644 1.1082 0.7287 0.059 Uiso 1 1 calc R
H21B H 1.4548 1.0269 0.7402 0.059 Uiso 1 1 calc R
H21C H 1.4064 1.1344 0.7689 0.059 Uiso 1 1 calc R
C22 C 0.5965(4) 0.50490(19) 0.87376(7) 0.0211(6) Uani 1 1 d .
C23 C 0.6803(4) 0.4049(2) 0.86000(7) 0.0261(6) Uani 1 1 d .
H23\ H 0.8196 0.3861 0.8672 0.031 Uiso 1 1 calc R
C24 C 0.5630(4) 0.3310(2) 0.83566(7) 0.0289(6) Uani 1 1 d .
H24 H 0.6219 0.2617 0.8267 0.035 Uiso 1 1 calc R
C25 C 0.3623(4) 0.3581(2) 0.82449(8) 0.0304(6) Uani 1 1 d .
H25 H 0.2819 0.3077 0.8079 0.036 Uiso 1 1 calc R
C26 C 0.2789(4) 0.4594(2) 0.83762(8) 0.0303(6) Uani 1 1 d .
H26 H 0.1411 0.4790 0.8296 0.036 Uiso 1 1 calc R
C27 C 0.3929(4) 0.5322(2) 0.86221(7) 0.0258(6) Uani 1 1 d .
H27 H 0.3329 0.6011 0.8713 0.031 Uiso 1 1 calc R
C28 C 0.8929(4) 0.3834(2) 0.96232(7) 0.0258(6) Uani 1 1 d .
C29 C 1.0756(4) 0.3612(2) 0.94122(8) 0.0300(7) Uani 1 1 d .
H29 H 1.1800 0.4174 0.9385 0.036 Uiso 1 1 calc R
C30 C 1.1039(5) 0.2549(2) 0.92406(8) 0.0358(7) Uani 1 1 d .
H30 H 1.2303 0.2375 0.9099 0.043 Uiso 1 1 calc R
C31 C 0.9505(5) 0.1748(2) 0.92736(8) 0.0395(8) Uani 1 1 d .
H31 H 0.9696 0.1031 0.9147 0.047 Uiso 1 1 calc R
C32 C 0.7692(5) 0.1978(2) 0.94889(8) 0.0385(7) Uani 1 1 d .
H32 H 0.6653 0.1413 0.9515 0.046 Uiso 1 1 calc R
C33 C 0.7375(4) 0.3027(2) 0.96667(8) 0.0305(6) Uani 1 1 d .
H33 H 0.6126 0.3192 0.9815 0.037 Uiso 1 1 calc R
O1 O 0.6699(3) 0.69712(13) 0.89025(5) 0.0259(4) Uani 1 1 d .
O7 O 0.9062(2) 0.89231(13) 0.89756(5) 0.0240(4) Uani 1 1 d .
O9 O 1.1522(3) 0.76478(15) 0.88243(6) 0.0517(6) Uani 1 1 d .
O12 O 0.9387(2) 1.00140(14) 0.82839(5) 0.0257(4) Uani 1 1 d .
O14 O 0.9404(3) 1.15401(16) 0.78744(6) 0.0463(6) Uani 1 1 d .
O34 O 1.0378(3) 0.58495(13) 0.97668(5) 0.0334(5) Uani 1 1 d .
O35 O 0.7640(3) 0.51181(14) 1.02417(5) 0.0374(5) Uani 1 1 d .

loop_
_atom_site_aniso_label
_atom_site_aniso_U_11
_atom_site_aniso_U_22
_atom_site_aniso_U_33
_atom_site_aniso_U_23
_atom_site_aniso_U_13
_atom_site_aniso_U_12
S1 0.0397(4) 0.0189(3) 0.0205(3) -0.0003(3) -0.0050(3) 0.0011(3)
C2 0.0246(14) 0.0216(14) 0.0186(13) 0.0043(11) -0.0002(11) -0.0009(11)
C3 0.0228(13) 0.0222(13) 0.0180(12) 0.0004(11) 0.0008(11) -0.0031(12)
C4 0.0275(14) 0.0232(14) 0.0262(14) -0.0010(12) 0.0043(12) 0.0003(11)
C5 0.0289(14) 0.0185(13) 0.0215(14) -0.0011(11) 0.0015(12) 0.0019(12)
C6 0.0375(16) 0.0210(13) 0.0193(13) 0.0042(11) 0.0011(13) -0.0024(13)
C8 0.0268(15) 0.0214(14) 0.0380(16) 0.0001(13) 0.0057(13) 0.0013(13)
C11 0.0237(13) 0.0161(12) 0.0236(14) 0.0008(11) 0.0033(11) 0.0041(11)
C13 0.0349(16) 0.0292(16) 0.0223(14) 0.0054(13) 0.0011(12) 0.0087(13)
C15 0.0279(15) 0.0231(14) 0.0229(13) 0.0014(11) 0.0023(11) 0.0019(12)
C16 0.0372(17) 0.0374(16) 0.0264(15) -0.0076(13) -0.0038(13) 0.0055(14)
C17 0.0265(15) 0.0298(15) 0.0404(17) -0.0081(14) 0.0014(13) -0.0010(13)
C18 0.0216(14) 0.0192(13) 0.0261(14) -0.0004(11) 0.0018(11) 0.0006(10)
C19 0.0357(15) 0.0349(16) 0.0358(15) -0.0031(13) -0.0015(14) -0.0055(14)
C20 0.0217(15) 0.0362(16) 0.0465(17) 0.0067(14) 0.0040(13) 0.0078(13)
C21 0.0523(19) 0.0324(15) 0.0331(16) 0.0050(13) 0.0163(15) 0.0062(15)
C22 0.0245(14) 0.0237(14) 0.0152(11) 0.0030(11) 0.0027(10) -0.0006(11)
C23 0.0273(14) 0.0261(14) 0.0250(14) 0.0016(12) 0.0019(12) 0.0024(12)
C24 0.0408(17) 0.0211(14) 0.0249(14) -0.0033(12) 0.0062(13) 0.0011(13)
C25 0.0364(16) 0.0298(15) 0.0251(14) -0.0026(12) -0.0011(13) -0.0112(14)
C26 0.0271(14) 0.0364(16) 0.0272(14) -0.0026(13) -0.0033(12) -0.0023(12)
C27 0.0277(15) 0.0241(14) 0.0255(14) -0.0037(11) 0.0000(11) 0.0021(12)
C28 0.0395(17) 0.0196(13) 0.0182(13) 0.0011(11) -0.0022(12) 0.0018(12)
C29 0.0353(16) 0.0265(15) 0.0284(15) 0.0008(12) -0.0019(13) 0.0001(13)
C30 0.048(2) 0.0295(16) 0.0300(16) 0.0011(13) 0.0031(14) 0.0088(15)
C31 0.067(2) 0.0211(15) 0.0304(16) -0.0036(13) -0.0005(16) 0.0080(16)
C32 0.061(2) 0.0222(15) 0.0320(16) 0.0017(13) 0.0036(16) -0.0065(14)
C33 0.0407(16) 0.0246(14) 0.0263(14) 0.0008(12) 0.0046(13) -0.0001(13)
O1 0.0392(11) 0.0188(9) 0.0196(9) 0.0014(7) -0.0034(9) -0.0014(8)
O7 0.0295(10) 0.0199(9) 0.0227(9) 0.0015(8) 0.0045(8) -0.0007(8)
O9 0.0551(13) 0.0424(12) 0.0577(14) 0.0264(11) 0.0257(12) 0.0280(11)
O12 0.0261(9) 0.0227(9) 0.0283(9) 0.0035(8) 0.0045(7) 0.0073(8)
O14 0.0559(13) 0.0383(12) 0.0448(12) 0.0180(10) 0.0141(11) 0.0203(11)
O34 0.0375(10) 0.0249(10) 0.0378(11) 0.0014(9) -0.0126(9) -0.0055(9)
O35 0.0636(12) 0.0314(10) 0.0172(9) 0.0003(8) -0.0011(9) 0.0059(9)

loop_
_atom_type_symbol
_atom_type_description
_atom_type_scat_dispersion_real
_atom_type_scat_dispersion_imag
_atom_type_scat_source
C C 0.0033 0.0016 'International Tables Vol C Tables 4.2.6.8 and 6.1.1.4'
H H 0.0000 0.0000 'International Tables Vol C Tables 4.2.6.8 and 6.1.1.4'
O O 0.0106 0.0060 'International Tables Vol C Tables 4.2.6.8 and 6.1.1.4'
S S 0.1246 0.1234 'International Tables Vol C Tables 4.2.6.8 and 6.1.1.4'

loop_
_geom_angle_atom_site_label_1
_geom_angle_atom_site_label_2
_geom_angle_atom_site_label_3
_geom_angle
O35 S1 O34 118.66(11)
O35 S1 C28 109.37(11)
O34 S1 C28 108.26(12)
O35 S1 C3 107.16(11)
O34 S1 C3 109.36(11)
C28 S1 C3 102.88(11)
O1 C2 C22 108.70(18)
O1 C2 C3 105.71(18)
C22 C2 C3 112.88(18)
C4 C3 C2 105.92(18)
C4 C3 S1 111.42(16)
C2 C3 S1 113.46(16)
C5 C4 C3 104.73(18)
O1 C5 C6 111.2(2)
O1 C5 C4 106.06(18)
C6 C5 C4 113.1(2)
O7 C6 C5 107.93(19)
O9 C8 O7 124.4(2)
O9 C8 C11 121.8(2)
O7 C8 C11 113.8(2)
O12 C11 C8 110.64(19)
O12 C11 C17 106.51(18)
C8 C11 C17 115.0(2)
O12 C11 C18 102.13(17)
C8 C11 C18 117.8(2)
C17 C11 C18 103.39(19)
O14 C13 O12 121.3(2)
O14 C13 C15 130.8(2)
O12 C13 C15 107.8(2)
C21 C15 C13 115.2(2)
C21 C15 C16 116.0(2)
C13 C15 C16 103.0(2)
C21 C15 C18 119.5(2)
C13 C15 C18 98.61(18)
C16 C15 C18 101.75(19)
C17 C16 C15 104.31(19)
C11 C17 C16 101.40(19)
C19 C18 C20 109.0(2)
C19 C18 C11 113.0(2)
C20 C18 C11 114.95(19)
C19 C18 C15 113.86(19)
C20 C18 C15 113.3(2)
C11 C18 C15 92.01(17)
C23 C22 C27 118.9(2)
C23 C22 C2 122.1(2)
C27 C22 C2 119.0(2)
C22 C23 C24 120.7(2)
C25 C24 C23 120.2(2)
C24 C25 C26 119.3(2)
C27 C26 C25 120.9(2)
C26 C27 C22 120.1(2)
C29 C28 C33 121.8(2)
C29 C28 S1 119.1(2)
C33 C28 S1 119.1(2)
C28 C29 C30 118.6(3)
C31 C30 C29 120.5(3)
C30 C31 C32 120.4(3)
C31 C32 C33 120.4(3)
C32 C33 C28 118.4(3)
C2 O1 C5 111.19(16)
C8 O7 C6 116.01(19)
C13 O12 C11 106.03(17)

loop_
_geom_bond_atom_site_label_1
_geom_bond_atom_site_label_2
_geom_bond_distance
S1 O35 1.4373(17)
S1 O34 1.4409(17)
S1 C28 1.771(2)
S1 C3 1.798(2)
C2 O1 1.427(3)
C2 C22 1.515(3)
C2 C3 1.553(3)
C3 C4 1.531(3)
C4 C5 1.526(3)
C5 O1 1.433(3)
C5 C6 1.498(3)
C6 O7 1.451(3)
C8 O9 1.199(3)
C8 O7 1.333(3)
C8 C11 1.503(3)
C11 O12 1.467(3)
C11 C17 1.525(3)
C11 C18 1.537(3)
C13 O14 1.197(3)
C13 O12 1.363(3)
C13 C15 1.505(3)
C15 C21 1.501(3)
C15 C16 1.552(3)
C15 C18 1.560(3)
C16 C17 1.541(3)
C18 C19 1.527(3)
C18 C20 1.528(3)
C22 C23 1.376(3)
C22 C27 1.396(3)
C23 C24 1.392(3)
C24 C25 1.374(4)
C25 C26 1.382(3)
C26 C27 1.378(3)
C28 C29 1.377(3)
C28 C33 1.391(3)
C29 C30 1.388(3)
C30 C31 1.374(4)
C31 C32 1.378(4)
C32 C33 1.385(3)

loop_
_cod_related_entry_id
_cod_related_entry_database
_cod_related_entry_code
1 ChemSpider 21200054
